data_7133318
loop_
_publ_author_name
'Wang, Yuxiang'
'Liao, Qi'
'Feng, Yabin'
'Wang, Yiran'
'Li, Yunzhi'
'Meng, Qi'

_publ_section_title
;
 Synthesis and resolution of multi-chiral carbonyl-N embedded
 hetero[7]helicenes for efficient circularly polarized luminescence.
;
_journal_issue 63
_journal_name_full 'Chemical communications (Cambridge, England)'
_journal_page_first 8292
_journal_page_last 8295
_journal_paper_doi 10.1039/d4cc02747g
_journal_volume 60
_journal_year 2024
_chemical_formula_moiety 'C52 H26 N2 O4, 2(C6 H14)'
_chemical_formula_sum 'C64 H54 N2 O4'
_chemical_formula_weight 915.09
_space_group_crystal_system hexagonal
_space_group_IT_number 169
_space_group_name_Hall 'P 61'
_space_group_name_H-M_alt 'P 61'
_atom_sites_solution_hydrogens geom
_atom_sites_solution_primary dual
_audit_creation_date 2023-03-03
_audit_creation_method
;
Olex2 1.5-alpha
(compiled 2023.02.24 svn.rf166f9f3 for OlexSys, GUI svn.r6725)
;
_audit_update_record
;
2023-12-14 deposited with the CCDC.	2024-07-11 downloaded from the CCDC.
;
_cell_angle_alpha 90
_cell_angle_beta 90
_cell_angle_gamma 120
_cell_formula_units_Z 6
_cell_length_a 13.1642(13)
_cell_length_b 13.1642(13)
_cell_length_c 48.250(6)
_cell_measurement_reflns_used 7144
_cell_measurement_temperature 100
_cell_measurement_theta_max 26.090
_cell_measurement_theta_min 2.311
_cell_volume 7241.3(14)
_computing_cell_refinement 'SAINT V8.40A (Bruker, 2019)'
_computing_data_reduction 'SAINT V8.40A (Bruker, 2019)'
_computing_molecular_graphics 'Olex2 1.5-alpha (Dolomanov et al., 2009)'
_computing_publication_material 'Olex2 1.5-alpha (Dolomanov et al., 2009)'
_computing_structure_refinement 'SHELXL 2019/2 (Sheldrick, 2015)'
_computing_structure_solution 'SHELXD  (Sheldrick, 2008)'
_diffrn_ambient_temperature 100
_diffrn_measured_fraction_theta_full 0.975
_diffrn_measured_fraction_theta_max 0.968
_diffrn_measurement_device_type 'D8 VENTURE'
_diffrn_measurement_method '\f and \w scans'
_diffrn_radiation_type MoK\a
_diffrn_radiation_wavelength 0.71073
_diffrn_reflns_av_R_equivalents 0.1303
_diffrn_reflns_av_unetI/netI 0.1497
_diffrn_reflns_Laue_measured_fraction_full 0.975
_diffrn_reflns_Laue_measured_fraction_max 0.968
_diffrn_reflns_limit_h_max 15
_diffrn_reflns_limit_h_min -16
_diffrn_reflns_limit_k_max 16
_diffrn_reflns_limit_k_min -11
_diffrn_reflns_limit_l_max 57
_diffrn_reflns_limit_l_min -52
_diffrn_reflns_number 33338
_diffrn_reflns_point_group_measured_fraction_full 0.942
_diffrn_reflns_point_group_measured_fraction_max 0.934
_diffrn_reflns_theta_full 25.242
_diffrn_reflns_theta_max 26.368
_diffrn_reflns_theta_min 2.190
_diffrn_source_current 1.4
_diffrn_source_power 0.07
_diffrn_source_voltage 50.0
_diffrn_standards_number 0
_exptl_absorpt_coefficient_mu 0.078
_exptl_absorpt_correction_T_max 0.7454
_exptl_absorpt_correction_T_min 0.6704
_exptl_absorpt_correction_type multi-scan
_exptl_absorpt_process_details
;
SADABS-2016/2 (Bruker,2016/2) was used for absorption correction.
wR2(int) was 0.1169 before and 0.0597 after correction.
The Ratio of minimum to maximum transmission is 0.8994.
The \l/2 correction factor is Not present.
;
_exptl_crystal_colour red
_exptl_crystal_colour_primary red
_exptl_crystal_density_diffrn 1.259
_exptl_crystal_description block
_exptl_crystal_F_000 2904
_exptl_crystal_size_max 0.12
_exptl_crystal_size_mid 0.08
_exptl_crystal_size_min 0.04
_refine_diff_density_max 0.391
_refine_diff_density_min -0.324
_refine_diff_density_rms 0.062
_refine_ls_abs_structure_details
;
 Flack x determined using 1667 quotients [(I+)-(I-)]/[(I+)+(I-)]
 (Parsons, Flack and Wagner, Acta Cryst. B69 (2013) 249-259).
;
_refine_ls_abs_structure_Flack -0.8(10)
_refine_ls_extinction_method none
_refine_ls_goodness_of_fit_ref 0.991
_refine_ls_hydrogen_treatment constr
_refine_ls_matrix_type full
_refine_ls_number_parameters 681
_refine_ls_number_reflns 9239
_refine_ls_number_restraints 888
_refine_ls_restrained_S_all 0.955
_refine_ls_R_factor_all 0.1582
_refine_ls_R_factor_gt 0.0754
_refine_ls_shift/su_max 0.000
_refine_ls_shift/su_mean 0.000
_refine_ls_structure_factor_coef Fsqd
_refine_ls_weighting_details 'w=1/[\s^2^(Fo^2^)+(0.1000P)^2^] where P=(Fo^2^+2Fc^2^)/3'
_refine_ls_weighting_scheme calc
_refine_ls_wR_factor_gt 0.1612
_refine_ls_wR_factor_ref 0.2032
_reflns_Friedel_coverage 0.904
_reflns_Friedel_fraction_full 0.908
_reflns_Friedel_fraction_max 0.898
_reflns_number_gt 5185
_reflns_number_total 9239
_reflns_threshold_expression 'I > 2\s(I)'
_cod_data_source_file d4cc02747g2.cif
_cod_data_source_block tm2_0m
_cod_depositor_comments 'Adding full bibliography for 7133317--7133318.cif.'
_cod_original_cell_volume 7241.3(17)
_cod_database_code 7133318
_shelx_shelxl_version_number 2019/2
_shelx_space_group_comment
;
The symmetry employed for this shelxl refinement is uniquely defined
by the following loop, which should always be used as a source of
symmetry information in preference to the above space-group names.
They are only intended as comments.
;
_shelx_estimated_absorpt_t_max 0.997
_shelx_estimated_absorpt_t_min 0.991
_olex2_refinement_description
;
1. Fixed Uiso
 At 1.2 times of:
  All C(H) groups, All C(H,H) groups
 At 1.5 times of:
  All C(H,H,H) groups, All C(H,H,H,H,H,H) groups
2. Restrained distances
 C67-C65 \\sim C65-C64 \\sim C64-C61 \\sim C61-C60 \\sim C57-C56 \\sim C58-C57
\\sim C55-C56 \\sim C54-C53
 \\sim C55-C54
 with sigma of 0.02
 C65-C69 \\sim C56-C58
 with sigma of 0.02
 C67-C64 \\sim C58-C56
 with sigma of 0.02
 C58-C56 \\sim C60-C64
 with sigma of 0.02
3. Rigid bond restraints
 All non-hydrogen atoms
 with sigma for 1-2 distances of 0.01 and sigma for 1-3 distances of 0.01
4. Uiso/Uaniso restraints and constraints
All non-hydrogen atoms have similar U: within 2A with sigma of 0.04 and sigma
for terminal atoms of 0.08 within 2A
Uanis(C64) \\sim Ueq, Uanis(C61) \\sim Ueq, Uanis(C69) \\sim Ueq, Uanis(C53)
\\sim Ueq: with sigma of 0.005 and sigma for terminal atoms of 0.01
Uanis(C64) \\sim Ueq, Uanis(C61) \\sim Ueq: with sigma of 0.001 and sigma for
terminal atoms of 0.002
Uanis(C67) \\sim Ueq, Uanis(C69) \\sim Ueq, Uanis(C72) \\sim Ueq, Uanis(C66)
\\sim Ueq, Uanis(C65) \\sim Ueq: with sigma of 0.001 and sigma for terminal
atoms of 0.002
Uanis(C54) \\sim Ueq: with sigma of 0.001 and sigma for terminal atoms of 0.002
5. Others
 Fixed Sof: H60D(0.5) H60E(0.5) H60F(0.5) H60A(0.5) H60B(0.5) H60C(0.5)
 C61(0.5) H61A(0.5) H61B(0.5) C64(0.5) H64A(0.5) H64B(0.5) C65(0.5) H65A(0.5)
 H65B(0.5) C69(0.5) H69A(0.5) H69B(0.5) H69C(0.5) C67(0.5) H67A(0.5) H67B(0.5)
 C62(0.5) H62A(0.5) H62B(0.5) C63(0.5) H63A(0.5) H63B(0.5) C68(0.5) H68A(0.5)
 H68B(0.5) C66(0.5) H66A(0.5) H66B(0.5) C72(0.5) H72A(0.5) H72B(0.5) H72C(0.5)
6.a Secondary CH2 refined with riding coordinates:
 C56(H56A,H56B), C57(H57A,H57B), C54(H54A,H54B), C55(H55A,H55B), C61(H61A,
 H61B), C64(H64A,H64B), C65(H65A,H65B), C67(H67A,H67B), C62(H62A,H62B),
 C63(H63A,H63B), C68(H68A,H68B), C66(H66A,H66B)
6.b Aromatic/amide H refined with riding coordinates:
 C10(H10), C5(H5), C3(H3), C4(H4), C32(H32), C13(H13), C29(H29), C45(H45),
 C51(H51), C42(H42), C31(H31), C50(H50), C23(H23), C39(H39), C11(H11), C46(H46),
  C24(H24), C48(H48), C36(H36), C47(H47), C22(H22), C37(H37), C12(H12),
 C41(H41), C30(H30), C38(H38)
6.c Idealised Me refined as rotating group:
 C53(H53A,H53B,H53C), C58(H58A,H58B,H58C), C60(H60D,H60E,H60F), C60(H60A,H60B,
 H60C), C69(H69A,H69B,H69C), C72(H72A,H72B,H72C)
;
_olex2_submission_special_instructions 'No special instructions were received'

loop_
_space_group_symop_operation_xyz
'x, y, z'
'x-y, x, z+1/6'
'-y, x-y, z+1/3'
'-x, -y, z+1/2'
'-x+y, -x, z+2/3'
'y, -x+y, z+5/6'

loop_
_atom_site_label
_atom_site_type_symbol
_atom_site_fract_x
_atom_site_fract_y
_atom_site_fract_z
_atom_site_U_iso_or_equiv
_atom_site_adp_type
_atom_site_occupancy
_atom_site_site_symmetry_order
_atom_site_calc_flag
_atom_site_refinement_flags_posn
_atom_site_refinement_flags_adp
_atom_site_refinement_flags_occupancy
_atom_site_disorder_assembly
_atom_site_disorder_group
O3 O 1.0054(4) 0.6306(4) 0.10945(10) 0.0231(11) Uani 1 1 d . U . . .
O2 O 1.0112(4) 0.4226(4) 0.11318(10) 0.0240(11) Uani 1 1 d . U . . .
N2 N 1.0549(5) 0.6711(5) 0.20837(12) 0.0218(13) Uani 1 1 d . U . . .
C14 C 1.0230(6) 0.6538(6) 0.15882(16) 0.0207(15) Uani 1 1 d . U . . .
O4 O 1.0426(5) 0.8234(4) 0.13541(11) 0.0358(14) Uani 1 1 d . U . . .
N1 N 0.9192(5) 0.4122(5) 0.20961(13) 0.0237(13) Uani 1 1 d . U . . .
C18 C 0.9723(5) 0.4782(6) 0.18620(15) 0.0184(14) Uani 1 1 d . U . . .
C10 C 1.1175(6) 0.5703(6) 0.24468(16) 0.0261(17) Uani 1 1 d . U . . .
H10 H 1.107973 0.507700 0.233144 0.031 Uiso 1 1 calc R U . . .
C16 C 1.0040(6) 0.4781(6) 0.13690(15) 0.0196(15) Uani 1 1 d . U . . .
C15 C 1.0132(6) 0.5867(6) 0.13504(16) 0.0240(16) Uani 1 1 d . U . . .
O1 O 1.0025(5) 0.2564(5) 0.14660(12) 0.0376(14) Uani 1 1 d . U . . .
C7 C 1.0695(6) 0.7817(6) 0.20733(17) 0.0231(15) Uani 1 1 d . U . . .
C5 C 1.1236(6) 0.9494(6) 0.23627(17) 0.0284(17) Uani 1 1 d . U . . .
H5 H 1.144808 0.988365 0.253671 0.034 Uiso 1 1 calc R U . . .
C44 C 1.1186(6) 0.5715(6) 0.04478(15) 0.0242(16) Uani 1 1 d . U . . .
C19 C 1.0163(6) 0.6003(6) 0.18463(15) 0.0209(15) Uani 1 1 d . U . . .
C1 C 1.0420(6) 0.7756(6) 0.15721(16) 0.0238(16) Uani 1 1 d . U . . .
C34 C 0.9282(6) 0.4483(6) 0.07200(16) 0.0246(16) Uani 1 1 d . U . . .
C25 C 0.8566(6) 0.2513(6) 0.23819(16) 0.0249(16) Uani 1 1 d . U . . .
C2 C 1.0589(6) 0.8360(6) 0.18391(16) 0.0243(16) Uani 1 1 d . U . . .
C21 C 0.9445(6) 0.2510(6) 0.19287(16) 0.0246(16) Uani 1 1 d . U . . .
C33 C 0.9143(6) 0.3841(6) 0.09544(16) 0.0244(16) Uani 1 1 d . U . . .
C3 C 1.0795(6) 0.9500(6) 0.18707(17) 0.0294(18) Uani 1 1 d . U . . .
H3 H 1.072279 0.990155 0.171516 0.035 Uiso 1 1 calc R U . . .
C52 C 1.0827(6) 0.6425(6) 0.08788(16) 0.0249(16) Uani 1 1 d . U . . .
C4 C 1.1103(6) 1.0054(6) 0.21259(17) 0.0265(17) Uani 1 1 d . U . . .
H4 H 1.122745 1.082726 0.214258 0.032 Uiso 1 1 calc R U . . .
C6 C 1.1051(6) 0.8373(6) 0.23348(16) 0.0236(16) Uani 1 1 d . U . . .
C20 C 0.9800(6) 0.3045(6) 0.16594(17) 0.0253(16) Uani 1 1 d . U . . .
C32 C 0.7591(6) 0.3252(6) 0.27424(17) 0.0315(18) Uani 1 1 d . U . . .
H32 H 0.736221 0.262619 0.287049 0.038 Uiso 1 1 calc R U . . .
C35 C 0.8297(6) 0.4081(7) 0.05361(16) 0.0276(17) Uani 1 1 d . U . . .
C13 C 1.1564(6) 0.7626(6) 0.27849(16) 0.0263(17) Uani 1 1 d . U . . .
H13 H 1.170531 0.827241 0.289892 0.032 Uiso 1 1 calc R U . . .
C17 C 0.9849(6) 0.4204(6) 0.16245(16) 0.0228(15) Uani 1 1 d . U . . .
C26 C 0.9114(6) 0.3033(6) 0.21291(16) 0.0256(16) Uani 1 1 d . U . . .
C29 C 0.8249(6) 0.5116(6) 0.23602(16) 0.0285(17) Uani 1 1 d . U . . .
H29 H 0.845248 0.573057 0.223040 0.034 Uiso 1 1 calc R U . . .
C45 C 1.0891(7) 0.4837(7) 0.02480(16) 0.0296(17) Uani 1 1 d . U . . .
H45 H 1.016137 0.412585 0.026012 0.036 Uiso 1 1 calc R U . . .
C28 C 0.8562(6) 0.4257(6) 0.23205(16) 0.0238(16) Uani 1 1 d . U . . .
C51 C 1.1902(6) 0.7470(7) 0.08620(17) 0.0319(18) Uani 1 1 d . U . . .
H51 H 1.213340 0.805326 0.100154 0.038 Uiso 1 1 calc R U . . .
C42 C 0.8118(6) 0.2802(7) 0.10193(17) 0.0317(18) Uani 1 1 d . U . . .
H42 H 0.807060 0.238109 0.118325 0.038 Uiso 1 1 calc R U . . .
C31 C 0.7310(7) 0.4103(7) 0.27878(18) 0.0335(19) Uani 1 1 d . U . . .
H31 H 0.689077 0.407302 0.295078 0.040 Uiso 1 1 calc R U . . .
C50 C 1.2615(7) 0.7631(6) 0.06386(17) 0.0303(18) Uani 1 1 d . U . . .
H50 H 1.334509 0.833952 0.062282 0.036 Uiso 1 1 calc R U . . .
C23 C 0.8825(7) 0.0907(7) 0.22560(17) 0.0334(19) Uani 1 1 d . U . . .
H23 H 0.875449 0.017245 0.230181 0.040 Uiso 1 1 calc R U . . .
C39 C 0.6274(7) 0.2641(8) 0.0419(2) 0.046(2) Uani 1 1 d . U . . .
H39 H 0.556676 0.193655 0.045975 0.055 Uiso 1 1 calc R U . . .
C11 C 1.1546(6) 0.5800(7) 0.27178(17) 0.0314(18) Uani 1 1 d . U . . .
H11 H 1.168736 0.521446 0.279246 0.038 Uiso 1 1 calc R U . . .
C8 C 1.1191(6) 0.7559(6) 0.25116(15) 0.0240(16) Uani 1 1 d . U . . .
C9 C 1.0945(6) 0.6566(6) 0.23499(16) 0.0223(15) Uani 1 1 d . U . . .
C49 C 1.2282(6) 0.6768(6) 0.04339(17) 0.0293(17) Uani 1 1 d . U . . .
C46 C 1.1646(7) 0.4998(7) 0.00356(17) 0.0329(19) Uani 1 1 d . U . . .
H46 H 1.143519 0.439442 -0.009786 0.039 Uiso 1 1 calc R U . . .
C24 C 0.8431(6) 0.1442(6) 0.24466(18) 0.0305(18) Uani 1 1 d . U . . .
H24 H 0.807826 0.106735 0.261655 0.037 Uiso 1 1 calc R U . . .
C27 C 0.8216(6) 0.3315(6) 0.25060(16) 0.0262(16) Uani 1 1 d . U . . .
C48 C 1.3029(7) 0.6900(7) 0.02057(17) 0.0332(18) Uani 1 1 d . U . . .
H48 H 1.375923 0.760622 0.018754 0.040 Uiso 1 1 calc R U . . .
C40 C 0.7245(6) 0.3040(7) 0.06001(18) 0.0340(18) Uani 1 1 d . U . . .
C36 C 0.8347(7) 0.4732(7) 0.02936(17) 0.0325(18) Uani 1 1 d . U . . .
H36 H 0.903932 0.545105 0.025260 0.039 Uiso 1 1 calc R U . . .
C47 C 1.2715(7) 0.6028(7) 0.00118(18) 0.037(2) Uani 1 1 d . U . . .
H47 H 1.322781 0.613067 -0.013765 0.044 Uiso 1 1 calc R U . . .
C22 C 0.9309(6) 0.1416(6) 0.20045(18) 0.0321(18) Uani 1 1 d . U . . .
H22 H 0.955585 0.102170 0.188028 0.038 Uiso 1 1 calc R U . . .
C37 C 0.7393(8) 0.4314(8) 0.01200(19) 0.043(2) Uani 1 1 d . U . . .
H37 H 0.743704 0.473317 -0.004415 0.051 Uiso 1 1 calc R U . . .
C12 C 1.1721(6) 0.6745(7) 0.28856(17) 0.0313(18) Uani 1 1 d . U . . .
H12 H 1.195360 0.677204 0.307313 0.038 Uiso 1 1 calc R U . . .
C43 C 1.0426(6) 0.5558(6) 0.06760(16) 0.0253(16) Uani 1 1 d . U . . .
C41 C 0.7179(7) 0.2399(7) 0.08423(18) 0.0353(19) Uani 1 1 d . U . . .
H41 H 0.647960 0.168611 0.088228 0.042 Uiso 1 1 calc R U . . .
C30 C 0.7626(6) 0.5022(6) 0.25992(17) 0.0303(18) Uani 1 1 d . U . . .
H30 H 0.740730 0.559560 0.263618 0.036 Uiso 1 1 calc R U . . .
C38 C 0.6344(8) 0.3264(9) 0.0185(2) 0.047(2) Uani 1 1 d . U . . .
H38 H 0.568528 0.298876 0.006489 0.057 Uiso 1 1 calc R U . . .
C56 C 1.3208(10) 1.1950(10) 0.1473(3) 0.089(4) Uani 1 1 d D U . . .
H56A H 1.405909 1.252495 0.147365 0.107 Uiso 1 1 calc R U . . .
H56B H 1.305530 1.139416 0.162643 0.107 Uiso 1 1 calc R U . . .
C53 C 1.3782(15) 0.9969(14) 0.1332(4) 0.138(6) Uani 1 1 d D U . . .
H53A H 1.434060 0.974792 0.125903 0.206 Uiso 1 1 calc R U . . .
H53B H 1.301834 0.926128 0.135970 0.206 Uiso 1 1 calc R U . . .
H53C H 1.407067 1.037800 0.150878 0.206 Uiso 1 1 calc R U . . .
C57 C 1.2571(11) 1.2598(11) 0.1535(3) 0.096(4) Uani 1 1 d D U . . .
H57A H 1.172232 1.202269 0.154914 0.115 Uiso 1 1 calc R U . . .
H57B H 1.267913 1.312343 0.137718 0.115 Uiso 1 1 calc R U . . .
C54 C 1.3656(11) 1.0766(10) 0.1128(3) 0.078(3) Uani 1 1 d D U . . .
H54A H 1.445180 1.141321 0.108213 0.093 Uiso 1 1 calc R U . . .
H54B H 1.331521 1.031560 0.095522 0.093 Uiso 1 1 calc R U . . .
C55 C 1.2935(11) 1.1293(11) 0.1213(3) 0.103(4) Uani 1 1 d D U . . .
H55A H 1.297943 1.182417 0.106211 0.123 Uiso 1 1 calc R U . . .
H55B H 1.210862 1.065112 0.122331 0.123 Uiso 1 1 calc R U . . .
C58 C 1.2948(16) 1.3317(14) 0.1795(4) 0.137(7) Uani 1 1 d D U . . .
H58A H 1.377541 1.392375 0.177981 0.206 Uiso 1 1 calc R U . . .
H58B H 1.284384 1.280935 0.195371 0.206 Uiso 1 1 calc R U . . .
H58C H 1.246961 1.368953 0.182182 0.206 Uiso 1 1 calc R U . . .
C60 C 0.8326(10) 0.9976(9) 0.1072(2) 0.071(3) Uani 1 1 d D U . . .
H60D H 0.783472 0.938447 0.093426 0.106 Uiso 0.5 1 calc R U P A 2
H60E H 0.906939 0.998248 0.109198 0.106 Uiso 0.5 1 calc R U P A 2
H60F H 0.848101 1.075039 0.101007 0.106 Uiso 0.5 1 calc R U P A 2
H60A H 0.850648 0.973308 0.089518 0.106 Uiso 0.5 1 calc R U P B 1
H60B H 0.903455 1.065675 0.114429 0.106 Uiso 0.5 1 calc R U P B 1
H60C H 0.771652 1.018592 0.104237 0.106 Uiso 0.5 1 calc R U P B 1
C61 C 0.7702(16) 0.9688(16) 0.1344(4) 0.044(4) Uani 0.5 1 d D U P C 2
H61A H 0.690927 0.957868 0.131475 0.053 Uiso 0.5 1 calc R U P C 2
H61B H 0.812917 1.036962 0.146929 0.053 Uiso 0.5 1 calc R U P C 2
C64 C 0.7572(19) 0.8609(17) 0.1490(4) 0.056(4) Uani 0.5 1 d D U P C 2
H64A H 0.702758 0.790791 0.138099 0.068 Uiso 0.5 1 calc R U P C 2
H64B H 0.834525 0.865212 0.149076 0.068 Uiso 0.5 1 calc R U P C 2
C65 C 0.713(2) 0.845(2) 0.1781(4) 0.063(5) Uani 0.5 1 d D U P C 2
H65A H 0.663278 0.879709 0.181540 0.076 Uiso 0.5 1 calc R U P C 2
H65B H 0.776945 0.872680 0.192036 0.076 Uiso 0.5 1 calc R U P C 2
C69 C 0.642(2) 0.631(2) 0.1962(6) 0.073(6) Uani 0.5 1 d . U P C 1
H69A H 0.650031 0.604906 0.177767 0.109 Uiso 0.5 1 calc R U P C 1
H69B H 0.558588 0.603622 0.199818 0.109 Uiso 0.5 1 calc R U P C 1
H69C H 0.671276 0.598298 0.210213 0.109 Uiso 0.5 1 calc R U P C 1
C67 C 0.711(2) 0.764(2) 0.1976(6) 0.093(6) Uani 0.5 1 d . U P C 1
H67A H 0.796288 0.793163 0.195578 0.112 Uiso 0.5 1 calc R U P C 1
H67B H 0.697898 0.792484 0.215484 0.112 Uiso 0.5 1 calc R U P C 1
C62 C 0.791(2) 0.901(2) 0.1270(5) 0.068(5) Uani 0.5 1 d . U P C 1
H62A H 0.739534 0.826449 0.117259 0.081 Uiso 0.5 1 calc R U P C 1
H62B H 0.858704 0.897339 0.134499 0.081 Uiso 0.5 1 calc R U P C 1
C63 C 0.726(2) 0.914(2) 0.1499(5) 0.075(6) Uani 0.5 1 d . U P C 1
H63A H 0.665142 0.928778 0.141868 0.090 Uiso 0.5 1 calc R U P C 1
H63B H 0.780626 0.985055 0.160395 0.090 Uiso 0.5 1 calc R U P C 1
C68 C 0.6393(19) 0.7036(19) 0.1757(5) 0.069(6) Uani 0.5 1 d . U P C 2
H68A H 0.558769 0.672650 0.182955 0.083 Uiso 0.5 1 calc R U P C 2
H68B H 0.634696 0.678320 0.156225 0.083 Uiso 0.5 1 calc R U P C 2
C66 C 0.663(2) 0.812(3) 0.1713(6) 0.082(6) Uani 0.5 1 d . U P C 1
H66A H 0.618608 0.741341 0.159556 0.099 Uiso 0.5 1 calc R U P C 1
H66B H 0.603206 0.826281 0.179895 0.099 Uiso 0.5 1 calc R U P C 1
C72 C 0.702(3) 0.664(3) 0.1922(7) 0.098(8) Uani 0.5 1 d . U P C 2
H72A H 0.675943 0.581431 0.187722 0.147 Uiso 0.5 1 calc R U P C 2
H72B H 0.688290 0.670305 0.211857 0.147 Uiso 0.5 1 calc R U P C 2
H72C H 0.786528 0.711576 0.188262 0.147 Uiso 0.5 1 calc R U P C 2

loop_
_atom_site_aniso_label
_atom_site_aniso_U_11
_atom_site_aniso_U_22
_atom_site_aniso_U_33
_atom_site_aniso_U_23
_atom_site_aniso_U_13
_atom_site_aniso_U_12
O3 0.028(3) 0.030(3) 0.015(3) 0.003(2) 0.004(2) 0.017(2)
O2 0.027(3) 0.030(3) 0.016(3) -0.004(2) 0.001(2) 0.016(2)
N2 0.025(3) 0.027(3) 0.014(4) 0.001(2) -0.003(2) 0.013(3)
C14 0.020(3) 0.022(3) 0.019(4) 0.005(3) 0.002(3) 0.010(3)
O4 0.055(4) 0.028(3) 0.025(4) 0.003(2) -0.004(3) 0.021(3)
N1 0.029(3) 0.022(3) 0.022(4) 0.000(3) 0.003(3) 0.014(3)
C18 0.019(3) 0.025(3) 0.014(4) 0.005(3) 0.000(3) 0.013(3)
C10 0.024(4) 0.028(4) 0.024(5) 0.000(3) -0.002(3) 0.011(3)
C16 0.023(4) 0.027(4) 0.011(4) -0.002(3) 0.003(3) 0.014(3)
C15 0.022(4) 0.031(4) 0.017(4) 0.002(3) 0.004(3) 0.012(3)
O1 0.058(4) 0.040(3) 0.029(4) 0.003(3) 0.007(3) 0.035(3)
C7 0.024(4) 0.019(3) 0.027(4) 0.000(3) 0.003(3) 0.011(3)
C5 0.035(4) 0.032(4) 0.022(5) -0.003(3) -0.001(3) 0.019(3)
C44 0.032(4) 0.036(4) 0.017(4) 0.004(3) 0.003(3) 0.025(3)
C19 0.022(4) 0.022(3) 0.018(4) 0.000(3) 0.000(3) 0.010(3)
C1 0.025(4) 0.024(4) 0.021(4) 0.001(3) -0.003(3) 0.011(3)
C34 0.028(4) 0.034(4) 0.019(4) -0.004(3) -0.001(3) 0.021(3)
C25 0.025(4) 0.024(4) 0.023(5) 0.003(3) 0.001(3) 0.010(3)
C2 0.022(4) 0.026(4) 0.026(4) 0.000(3) -0.001(3) 0.013(3)
C21 0.032(4) 0.024(4) 0.023(4) 0.000(3) -0.001(3) 0.017(3)
C33 0.027(4) 0.030(4) 0.019(4) -0.005(3) -0.001(3) 0.016(3)
C3 0.035(4) 0.024(4) 0.028(5) 0.002(3) 0.001(3) 0.014(3)
C52 0.032(4) 0.034(4) 0.014(4) 0.000(3) 0.001(3) 0.020(3)
C4 0.031(4) 0.026(4) 0.028(5) -0.001(3) 0.000(3) 0.019(3)
C6 0.024(4) 0.025(4) 0.022(4) 0.002(3) 0.000(3) 0.013(3)
C20 0.027(4) 0.018(4) 0.031(5) 0.001(3) 0.000(3) 0.011(3)
C32 0.031(4) 0.030(4) 0.024(5) 0.006(3) 0.001(3) 0.009(3)
C35 0.031(4) 0.040(4) 0.020(5) -0.007(3) -0.006(3) 0.025(3)
C13 0.022(4) 0.029(4) 0.018(4) -0.005(3) -0.003(3) 0.005(3)
C17 0.024(4) 0.026(4) 0.021(4) 0.001(3) -0.002(3) 0.014(3)
C26 0.026(4) 0.026(4) 0.026(5) 0.005(3) 0.001(3) 0.014(3)
C29 0.033(4) 0.031(4) 0.020(5) 0.003(3) 0.005(3) 0.016(3)
C45 0.034(4) 0.040(4) 0.023(5) 0.000(3) 0.001(3) 0.024(4)
C28 0.024(4) 0.033(4) 0.012(4) 0.001(3) 0.004(3) 0.013(3)
C51 0.037(4) 0.036(4) 0.024(5) 0.000(3) -0.001(3) 0.019(3)
C42 0.033(4) 0.033(4) 0.022(5) -0.008(3) 0.002(3) 0.011(3)
C31 0.039(5) 0.039(4) 0.023(5) 0.000(4) 0.010(4) 0.020(4)
C50 0.035(4) 0.025(4) 0.028(5) 0.010(3) 0.009(3) 0.013(3)
C23 0.045(5) 0.032(4) 0.026(5) 0.003(3) -0.001(4) 0.022(4)
C39 0.037(5) 0.061(6) 0.042(6) -0.029(4) -0.014(4) 0.026(4)
C11 0.032(4) 0.039(4) 0.025(5) 0.009(3) 0.000(3) 0.019(4)
C8 0.026(4) 0.031(4) 0.016(4) 0.001(3) 0.001(3) 0.014(3)
C9 0.022(3) 0.025(4) 0.020(4) 0.002(3) -0.001(3) 0.012(3)
C49 0.034(4) 0.034(4) 0.022(5) 0.011(3) 0.008(3) 0.019(3)
C46 0.042(5) 0.042(4) 0.025(5) 0.002(4) 0.009(4) 0.029(4)
C24 0.033(4) 0.030(4) 0.027(5) 0.004(3) 0.000(3) 0.014(3)
C27 0.026(4) 0.026(4) 0.021(5) 0.002(3) 0.000(3) 0.009(3)
C48 0.035(4) 0.034(4) 0.027(5) 0.007(3) 0.002(3) 0.015(3)
C40 0.031(4) 0.042(4) 0.036(5) -0.012(4) -0.006(4) 0.023(4)
C36 0.043(4) 0.040(4) 0.030(5) -0.008(3) -0.004(4) 0.033(4)
C47 0.049(5) 0.045(5) 0.027(5) 0.008(4) 0.016(4) 0.031(4)
C22 0.038(4) 0.030(4) 0.032(5) 0.004(3) 0.000(4) 0.019(4)
C37 0.061(5) 0.071(6) 0.023(5) -0.018(4) -0.013(4) 0.054(5)
C12 0.034(4) 0.042(5) 0.019(5) 0.000(3) -0.001(3) 0.020(4)
C43 0.028(4) 0.024(4) 0.029(5) 0.002(3) -0.001(3) 0.017(3)
C41 0.031(4) 0.034(4) 0.032(5) -0.008(4) -0.001(4) 0.009(4)
C30 0.034(4) 0.033(4) 0.024(5) -0.004(3) 0.007(3) 0.017(4)
C38 0.046(5) 0.073(6) 0.038(6) -0.033(5) -0.020(4) 0.041(5)
C56 0.068(7) 0.073(8) 0.106(10) 0.034(6) 0.037(7) 0.019(6)
C53 0.132(11) 0.118(10) 0.143(12) 0.002(8) -0.049(9) 0.048(8)
C57 0.079(8) 0.078(8) 0.137(13) 0.026(7) -0.017(8) 0.043(7)
C54 0.077(3) 0.077(3) 0.078(4) 0.0008(14) -0.0002(14) 0.038(2)
C55 0.074(8) 0.079(9) 0.111(11) 0.021(7) 0.029(8) 0.004(6)
C58 0.141(14) 0.097(11) 0.198(18) -0.038(11) -0.063(14) 0.077(10)
C60 0.076(7) 0.055(6) 0.077(8) 0.002(5) 0.023(6) 0.029(6)
C61 0.044(4) 0.044(4) 0.045(4) -0.0006(15) 0.0002(15) 0.022(2)
C64 0.056(5) 0.056(5) 0.057(5) -0.0005(15) 0.0007(15) 0.028(3)
C65 0.063(5) 0.063(5) 0.063(5) 0.0002(15) -0.0006(15) 0.031(3)
C69 0.071(7) 0.073(7) 0.074(7) 0.001(3) 0.001(3) 0.037(4)
C67 0.093(6) 0.093(6) 0.093(6) 0.0001(15) -0.0003(15) 0.047(3)
C62 0.066(12) 0.069(12) 0.065(13) -0.001(9) -0.010(9) 0.032(11)
C63 0.082(14) 0.073(13) 0.069(13) -0.009(9) -0.002(10) 0.037(11)
C68 0.067(13) 0.058(10) 0.079(16) -0.005(10) -0.006(10) 0.028(9)
C66 0.082(6) 0.082(6) 0.082(6) 0.0001(15) 0.0005(15) 0.041(3)
C72 0.100(8) 0.097(8) 0.100(9) 0.002(3) -0.002(3) 0.051(5)

loop_
_atom_type_symbol
_atom_type_description
_atom_type_scat_dispersion_real
_atom_type_scat_dispersion_imag
_atom_type_scat_source
C C 0.0033 0.0016 'International Tables Vol C Tables 4.2.6.8 and 6.1.1.4'
H H 0.0000 0.0000 'International Tables Vol C Tables 4.2.6.8 and 6.1.1.4'
N N 0.0061 0.0033 'International Tables Vol C Tables 4.2.6.8 and 6.1.1.4'
O O 0.0106 0.0060 'International Tables Vol C Tables 4.2.6.8 and 6.1.1.4'

loop_
_geom_angle_atom_site_label_1
_geom_angle_atom_site_label_2
_geom_angle_atom_site_label_3
_geom_angle
_geom_angle_site_symmetry_1
_geom_angle_site_symmetry_3
_geom_angle_publ_flag
C15 O3 C52 120.3(5) . . ?
C16 O2 C33 113.8(5) . . ?
C7 N2 C19 119.2(6) . . ?
C7 N2 C9 107.9(6) . . ?
C19 N2 C9 132.7(6) . . ?
C15 C14 C1 122.8(7) . . ?
C19 C14 C15 116.2(6) . . ?
C19 C14 C1 121.0(7) . . ?
C18 N1 C26 119.6(6) . . ?
C18 N1 C28 133.2(6) . . ?
C26 N1 C28 107.0(6) . . ?
N1 C18 C19 123.3(6) . . ?
N1 C18 C17 118.5(6) . . ?
C19 C18 C17 118.2(6) . . ?
C11 C10 H10 121.5 . . ?
C11 C10 C9 117.0(7) . . ?
C9 C10 H10 121.5 . . ?
O2 C16 C17 118.8(6) . . ?
C15 C16 O2 120.0(6) . . ?
C15 C16 C17 121.2(6) . . ?
O3 C15 C14 117.7(6) . . ?
C16 C15 O3 120.3(7) . . ?
C16 C15 C14 122.0(7) . . ?
N2 C7 C2 125.7(7) . . ?
N2 C7 C6 110.5(6) . . ?
C2 C7 C6 123.7(6) . . ?
C4 C5 H5 120.8 . . ?
C6 C5 H5 120.8 . . ?
C6 C5 C4 118.5(7) . . ?
C45 C44 C49 120.0(7) . . ?
C45 C44 C43 121.6(7) . . ?
C49 C44 C43 118.3(7) . . ?
N2 C19 C14 118.6(6) . . ?
N2 C19 C18 121.2(6) . . ?
C18 C19 C14 120.2(7) . . ?
O4 C1 C14 123.4(7) . . ?
O4 C1 C2 120.9(6) . . ?
C2 C1 C14 115.7(6) . . ?
C33 C34 C35 117.8(7) . . ?
C33 C34 C43 117.9(7) . . ?
C35 C34 C43 124.3(7) . . ?
C26 C25 C27 105.7(6) . . ?
C24 C25 C26 118.1(7) . . ?
C24 C25 C27 136.1(7) . . ?
C7 C2 C1 117.6(6) . . ?
C7 C2 C3 116.9(7) . . ?
C3 C2 C1 125.0(7) . . ?
C26 C21 C20 119.7(6) . . ?
C26 C21 C22 114.8(7) . . ?
C22 C21 C20 125.4(7) . . ?
C34 C33 O2 117.7(6) . . ?
C34 C33 C42 123.8(7) . . ?
C42 C33 O2 118.4(7) . . ?
C2 C3 H3 119.6 . . ?
C4 C3 C2 120.9(7) . . ?
C4 C3 H3 119.6 . . ?
C51 C52 O3 118.1(6) . . ?
C43 C52 O3 118.2(6) . . ?
C43 C52 C51 123.3(7) . . ?
C5 C4 H4 119.2 . . ?
C3 C4 C5 121.5(7) . . ?
C3 C4 H4 119.2 . . ?
C7 C6 C8 105.9(6) . . ?
C5 C6 C7 118.4(7) . . ?
C5 C6 C8 135.6(7) . . ?
O1 C20 C21 122.0(6) . . ?
O1 C20 C17 122.1(7) . . ?
C21 C20 C17 115.9(6) . . ?
C31 C32 H32 120.6 . . ?
C31 C32 C27 118.7(7) . . ?
C27 C32 H32 120.6 . . ?
C40 C35 C34 119.2(7) . . ?
C40 C35 C36 119.3(7) . . ?
C36 C35 C34 121.4(7) . . ?
C8 C13 H13 120.6 . . ?
C12 C13 H13 120.6 . . ?
C12 C13 C8 118.8(7) . . ?
C18 C17 C20 119.5(7) . . ?
C16 C17 C18 116.9(6) . . ?
C16 C17 C20 123.6(7) . . ?
N1 C26 C25 110.9(6) . . ?
C21 C26 N1 123.7(7) . . ?
C21 C26 C25 125.3(7) . . ?
C28 C29 H29 121.8 . . ?
C30 C29 H29 121.8 . . ?
C30 C29 C28 116.3(7) . . ?
C44 C45 H45 119.8 . . ?
C46 C45 C44 120.4(7) . . ?
C46 C45 H45 119.8 . . ?
C29 C28 N1 129.0(7) . . ?
C29 C28 C27 122.0(7) . . ?
C27 C28 N1 109.0(6) . . ?
C52 C51 H51 120.8 . . ?
C50 C51 C52 118.4(7) . . ?
C50 C51 H51 120.8 . . ?
C33 C42 H42 120.6 . . ?
C41 C42 C33 118.8(8) . . ?
C41 C42 H42 120.6 . . ?
C32 C31 H31 119.3 . . ?
C32 C31 C30 121.4(7) . . ?
C30 C31 H31 119.3 . . ?
C51 C50 H50 119.5 . . ?
C51 C50 C49 121.0(7) . . ?
C49 C50 H50 119.5 . . ?
C24 C23 H23 119.0 . . ?
C22 C23 H23 119.0 . . ?
C22 C23 C24 121.9(7) . . ?
C40 C39 H39 119.7 . . ?
C38 C39 H39 119.7 . . ?
C38 C39 C40 120.6(9) . . ?
C10 C11 H11 119.2 . . ?
C10 C11 C12 121.5(7) . . ?
C12 C11 H11 119.3 . . ?
C13 C8 C6 132.8(7) . . ?
C13 C8 C9 119.4(7) . . ?
C9 C8 C6 107.7(6) . . ?
C10 C9 N2 130.6(7) . . ?
C10 C9 C8 121.7(7) . . ?
C8 C9 N2 107.5(6) . . ?
C44 C49 C48 117.3(7) . . ?
C50 C49 C44 120.9(7) . . ?
C50 C49 C48 121.9(7) . . ?
C45 C46 H46 119.4 . . ?
C45 C46 C47 121.1(8) . . ?
C47 C46 H46 119.4 . . ?
C25 C24 C23 118.5(7) . . ?
C25 C24 H24 120.7 . . ?
C23 C24 H24 120.7 . . ?
C32 C27 C25 132.9(7) . . ?
C32 C27 C28 119.8(7) . . ?
C28 C27 C25 107.1(6) . . ?
C49 C48 H48 119.3 . . ?
C47 C48 C49 121.5(7) . . ?
C47 C48 H48 119.3 . . ?
C35 C40 C39 119.3(8) . . ?
C35 C40 C41 119.8(7) . . ?
C41 C40 C39 120.9(8) . . ?
C35 C36 H36 120.0 . . ?
C37 C36 C35 119.9(8) . . ?
C37 C36 H36 120.0 . . ?
C46 C47 H47 120.2 . . ?
C48 C47 C46 119.6(7) . . ?
C48 C47 H47 120.2 . . ?
C21 C22 H22 119.4 . . ?
C23 C22 C21 121.1(7) . . ?
C23 C22 H22 119.4 . . ?
C36 C37 H37 119.8 . . ?
C36 C37 C38 120.4(9) . . ?
C38 C37 H37 119.8 . . ?
C13 C12 C11 121.3(8) . . ?
C13 C12 H12 119.3 . . ?
C11 C12 H12 119.3 . . ?
C44 C43 C34 123.5(6) . . ?
C52 C43 C44 118.1(6) . . ?
C52 C43 C34 118.1(7) . . ?
C42 C41 C40 120.5(7) . . ?
C42 C41 H41 119.8 . . ?
C40 C41 H41 119.8 . . ?
C29 C30 C31 121.7(7) . . ?
C29 C30 H30 119.2 . . ?
C31 C30 H30 119.2 . . ?
C39 C38 C37 120.4(8) . . ?
C39 C38 H38 119.8 . . ?
C37 C38 H38 119.8 . . ?
H56A C56 H56B 107.2 . . ?
C57 C56 H56A 107.8 . . ?
C57 C56 H56B 107.8 . . ?
C55 C56 H56A 107.8 . . ?
C55 C56 H56B 107.8 . . ?
C55 C56 C57 117.9(13) . . ?
H53A C53 H53B 109.5 . . ?
H53A C53 H53C 109.5 . . ?
H53B C53 H53C 109.5 . . ?
C54 C53 H53A 109.5 . . ?
C54 C53 H53B 109.5 . . ?
C54 C53 H53C 109.5 . . ?
C56 C57 H57A 108.5 . . ?
C56 C57 H57B 108.5 . . ?
C56 C57 C58 115.2(11) . . ?
H57A C57 H57B 107.5 . . ?
C58 C57 H57A 108.5 . . ?
C58 C57 H57B 108.5 . . ?
C53 C54 H54A 107.9 . . ?
C53 C54 H54B 107.9 . . ?
H54A C54 H54B 107.2 . . ?
C55 C54 C53 117.6(13) . . ?
C55 C54 H54A 107.9 . . ?
C55 C54 H54B 107.9 . . ?
C56 C55 C54 119.1(13) . . ?
C56 C55 H55A 107.5 . . ?
C56 C55 H55B 107.5 . . ?
C54 C55 H55A 107.5 . . ?
C54 C55 H55B 107.5 . . ?
H55A C55 H55B 107.0 . . ?
C57 C58 H58A 109.5 . . ?
C57 C58 H58B 109.5 . . ?
C57 C58 H58C 109.5 . . ?
H58A C58 H58B 109.5 . . ?
H58A C58 H58C 109.5 . . ?
H58B C58 H58C 109.5 . . ?
H60D C60 H60E 109.5 . . ?
H60D C60 H60F 109.5 . . ?
H60E C60 H60F 109.5 . . ?
H60A C60 H60B 109.5 . . ?
H60A C60 H60C 109.5 . . ?
H60B C60 H60C 109.5 . . ?
C61 C60 H60D 109.5 . . ?
C61 C60 H60E 109.5 . . ?
C61 C60 H60F 109.5 . . ?
C62 C60 H60A 109.5 . . ?
C62 C60 H60B 109.5 . . ?
C62 C60 H60C 109.5 . . ?
C60 C61 H61A 108.3 . . ?
C60 C61 H61B 108.3 . . ?
C60 C61 C64 115.8(15) . . ?
H61A C61 H61B 107.4 . . ?
C64 C61 H61A 108.3 . . ?
C64 C61 H61B 108.3 . . ?
C61 C64 H64A 108.5 . . ?
C61 C64 H64B 108.5 . . ?
H64A C64 H64B 107.5 . . ?
C65 C64 C61 115.1(19) . . ?
C65 C64 H64A 108.5 . . ?
C65 C64 H64B 108.5 . . ?
C64 C65 H65A 113.0 . . ?
C64 C65 H65B 113.0 . . ?
C64 C65 C68 93.8(16) . . ?
H65A C65 H65B 110.4 . . ?
C68 C65 H65A 113.0 . . ?
C68 C65 H65B 113.0 . . ?
H69A C69 H69B 109.5 . . ?
H69A C69 H69C 109.5 . . ?
H69B C69 H69C 109.5 . . ?
C67 C69 H69A 109.5 . . ?
C67 C69 H69B 109.5 . . ?
C67 C69 H69C 109.5 . . ?
C69 C67 H67A 110.5 . . ?
C69 C67 H67B 110.5 . . ?
C69 C67 C66 106(2) . . ?
H67A C67 H67B 108.7 . . ?
C66 C67 H67A 110.5 . . ?
C66 C67 H67B 110.5 . . ?
C60 C62 H62A 109.0 . . ?
C60 C62 H62B 109.0 . . ?
H62A C62 H62B 107.8 . . ?
C63 C62 C60 113(2) . . ?
C63 C62 H62A 109.0 . . ?
C63 C62 H62B 109.0 . . ?
C62 C63 H63A 107.5 . . ?
C62 C63 H63B 107.5 . . ?
C62 C63 C66 119(2) . . ?
H63A C63 H63B 107.0 . . ?
C66 C63 H63A 107.5 . . ?
C66 C63 H63B 107.5 . . ?
C65 C68 H68A 110.8 . . ?
C65 C68 H68B 110.8 . . ?
H68A C68 H68B 108.8 . . ?
C72 C68 C65 105(2) . . ?
C72 C68 H68A 110.8 . . ?
C72 C68 H68B 110.8 . . ?
C67 C66 H66A 103.9 . . ?
C67 C66 H66B 103.9 . . ?
C63 C66 C67 133(2) . . ?
C63 C66 H66A 103.9 . . ?
C63 C66 H66B 103.9 . . ?
H66A C66 H66B 105.4 . . ?
C68 C72 H72A 109.5 . . ?
C68 C72 H72B 109.5 . . ?
C68 C72 H72C 109.5 . . ?
H72A C72 H72B 109.5 . . ?
H72A C72 H72C 109.5 . . ?
H72B C72 H72C 109.5 . . ?

loop_
_geom_bond_atom_site_label_1
_geom_bond_atom_site_label_2
_geom_bond_distance
_geom_bond_site_symmetry_2
_geom_bond_publ_flag
O3 C15 1.388(9) . ?
O3 C52 1.408(9) . ?
O2 C16 1.386(8) . ?
O2 C33 1.404(8) . ?
N2 C7 1.372(8) . ?
N2 C19 1.401(9) . ?
N2 C9 1.435(9) . ?
C14 C15 1.414(10) . ?
C14 C19 1.411(10) . ?
C14 C1 1.496(9) . ?
O4 C1 1.224(9) . ?
N1 C18 1.383(9) . ?
N1 C26 1.394(9) . ?
N1 C28 1.428(9) . ?
C18 C19 1.413(9) . ?
C18 C17 1.430(10) . ?
C10 H10 0.9500 . ?
C10 C11 1.379(11) . ?
C10 C9 1.393(10) . ?
C16 C15 1.376(10) . ?
C16 C17 1.403(10) . ?
O1 C20 1.243(9) . ?
C7 C2 1.381(10) . ?
C7 C6 1.416(11) . ?
C5 H5 0.9500 . ?
C5 C4 1.417(11) . ?
C5 C6 1.377(10) . ?
C44 C45 1.402(10) . ?
C44 C49 1.417(10) . ?
C44 C43 1.432(10) . ?
C1 C2 1.472(10) . ?
C34 C33 1.368(10) . ?
C34 C35 1.436(10) . ?
C34 C43 1.478(10) . ?
C25 C26 1.408(10) . ?
C25 C24 1.365(10) . ?
C25 C27 1.474(10) . ?
C2 C3 1.393(9) . ?
C21 C20 1.440(11) . ?
C21 C26 1.378(10) . ?
C21 C22 1.408(10) . ?
C33 C42 1.394(10) . ?
C3 H3 0.9500 . ?
C3 C4 1.384(11) . ?
C52 C51 1.398(10) . ?
C52 C43 1.391(10) . ?
C4 H4 0.9500 . ?
C6 C8 1.451(10) . ?
C20 C17 1.504(9) . ?
C32 H32 0.9500 . ?
C32 C31 1.363(10) . ?
C32 C27 1.384(11) . ?
C35 C40 1.412(11) . ?
C35 C36 1.432(11) . ?
C13 H13 0.9500 . ?
C13 C8 1.395(10) . ?
C13 C12 1.366(10) . ?
C29 H29 0.9500 . ?
C29 C28 1.397(10) . ?
C29 C30 1.384(11) . ?
C45 H45 0.9500 . ?
C45 C46 1.369(10) . ?
C28 C27 1.408(10) . ?
C51 H51 0.9500 . ?
C51 C50 1.374(11) . ?
C42 H42 0.9500 . ?
C42 C41 1.372(11) . ?
C31 H31 0.9500 . ?
C31 C30 1.400(11) . ?
C50 H50 0.9500 . ?
C50 C49 1.401(11) . ?
C23 H23 0.9500 . ?
C23 C24 1.406(11) . ?
C23 C22 1.379(11) . ?
C39 H39 0.9500 . ?
C39 C40 1.416(11) . ?
C39 C38 1.372(14) . ?
C11 H11 0.9500 . ?
C11 C12 1.403(11) . ?
C8 C9 1.415(10) . ?
C49 C48 1.428(11) . ?
C46 H46 0.9500 . ?
C46 C47 1.387(11) . ?
C24 H24 0.9500 . ?
C48 H48 0.9500 . ?
C48 C47 1.374(11) . ?
C40 C41 1.418(12) . ?
C36 H36 0.9500 . ?
C36 C37 1.376(11) . ?
C47 H47 0.9500 . ?
C22 H22 0.9500 . ?
C37 H37 0.9500 . ?
C37 C38 1.416(13) . ?
C12 H12 0.9500 . ?
C41 H41 0.9500 . ?
C30 H30 0.9500 . ?
C38 H38 0.9500 . ?
C56 H56A 0.9900 . ?
C56 H56B 0.9900 . ?
C56 C57 1.496(13) . ?
C56 C55 1.462(14) . ?
C53 H53A 0.9800 . ?
C53 H53B 0.9800 . ?
C53 H53C 0.9800 . ?
C53 C54 1.507(14) . ?
C57 H57A 0.9900 . ?
C57 H57B 0.9900 . ?
C57 C58 1.499(15) . ?
C54 H54A 0.9900 . ?
C54 H54B 0.9900 . ?
C54 C55 1.487(14) . ?
C55 H55A 0.9900 . ?
C55 H55B 0.9900 . ?
C58 H58A 0.9800 . ?
C58 H58B 0.9800 . ?
C58 H58C 0.9800 . ?
C60 H60D 0.9800 . ?
C60 H60E 0.9800 . ?
C60 H60F 0.9800 . ?
C60 H60A 0.9800 . ?
C60 H60B 0.9800 . ?
C60 H60C 0.9800 . ?
C60 C61 1.496(16) . ?
C60 C62 1.46(2) . ?
C61 H61A 0.9900 . ?
C61 H61B 0.9900 . ?
C61 C64 1.516(18) . ?
C64 H64A 0.9900 . ?
C64 H64B 0.9900 . ?
C64 C65 1.494(19) . ?
C65 H65A 0.9900 . ?
C65 H65B 0.9900 . ?
C65 C68 1.61(3) . ?
C69 H69A 0.9800 . ?
C69 H69B 0.9800 . ?
C69 H69C 0.9800 . ?
C69 C67 1.52(4) . ?
C67 H67A 0.9900 . ?
C67 H67B 0.9900 . ?
C67 C66 1.67(4) . ?
C62 H62A 0.9900 . ?
C62 H62B 0.9900 . ?
C62 C63 1.46(3) . ?
C63 H63A 0.9900 . ?
C63 H63B 0.9900 . ?
C63 C66 1.56(4) . ?
C68 H68A 0.9900 . ?
C68 H68B 0.9900 . ?
C68 C72 1.43(4) . ?
C66 H66A 0.9900 . ?
C66 H66B 0.9900 . ?
C72 H72A 0.9800 . ?
C72 H72B 0.9800 . ?
C72 H72C 0.9800 . ?

loop_
_geom_torsion_atom_site_label_1
_geom_torsion_atom_site_label_2
_geom_torsion_atom_site_label_3
_geom_torsion_atom_site_label_4
_geom_torsion
_geom_torsion_site_symmetry_1
_geom_torsion_site_symmetry_2
_geom_torsion_site_symmetry_3
_geom_torsion_site_symmetry_4
_geom_torsion_publ_flag
O3 C52 C51 C50 -174.5(7) . . . . ?
O3 C52 C43 C44 176.3(6) . . . . ?
O3 C52 C43 C34 -8.8(10) . . . . ?
O2 C16 C15 O3 13.3(10) . . . . ?
O2 C16 C15 C14 -170.9(6) . . . . ?
O2 C16 C17 C18 -177.0(6) . . . . ?
O2 C16 C17 C20 4.3(10) . . . . ?
O2 C33 C42 C41 -177.9(7) . . . . ?
N2 C7 C2 C1 -6.4(10) . . . . ?
N2 C7 C2 C3 -178.7(6) . . . . ?
N2 C7 C6 C5 -179.8(6) . . . . ?
N2 C7 C6 C8 3.3(8) . . . . ?
C14 C1 C2 C7 7.4(9) . . . . ?
C14 C1 C2 C3 179.0(6) . . . . ?
O4 C1 C2 C7 -173.4(7) . . . . ?
O4 C1 C2 C3 -1.7(11) . . . . ?
N1 C18 C19 N2 27.5(10) . . . . ?
N1 C18 C19 C14 -153.1(7) . . . . ?
N1 C18 C17 C16 160.6(6) . . . . ?
N1 C18 C17 C20 -20.7(9) . . . . ?
N1 C28 C27 C25 -4.4(8) . . . . ?
N1 C28 C27 C32 179.8(7) . . . . ?
C18 N1 C26 C25 178.9(6) . . . . ?
C18 N1 C26 C21 -6.1(10) . . . . ?
C18 N1 C28 C29 3.3(13) . . . . ?
C18 N1 C28 C27 -179.6(7) . . . . ?
C10 C11 C12 C13 -2.0(11) . . . . ?
C16 O2 C33 C34 103.8(7) . . . . ?
C16 O2 C33 C42 -79.3(8) . . . . ?
C15 O3 C52 C51 -88.1(8) . . . . ?
C15 O3 C52 C43 99.3(8) . . . . ?
C15 C14 C19 N2 163.8(6) . . . . ?
C15 C14 C19 C18 -15.7(9) . . . . ?
C15 C14 C1 O4 5.1(11) . . . . ?
C15 C14 C1 C2 -175.7(6) . . . . ?
C15 C16 C17 C18 1.7(10) . . . . ?
C15 C16 C17 C20 -176.9(6) . . . . ?
O1 C20 C17 C18 -172.4(7) . . . . ?
O1 C20 C17 C16 6.2(11) . . . . ?
C7 N2 C19 C14 16.4(9) . . . . ?
C7 N2 C19 C18 -164.1(6) . . . . ?
C7 N2 C9 C10 -167.4(7) . . . . ?
C7 N2 C9 C8 7.4(7) . . . . ?
C7 C2 C3 C4 0.7(10) . . . . ?
C7 C6 C8 C13 177.2(7) . . . . ?
C7 C6 C8 C9 1.5(7) . . . . ?
C5 C6 C8 C13 1.0(14) . . . . ?
C5 C6 C8 C9 -174.7(8) . . . . ?
C44 C45 C46 C47 -0.2(11) . . . . ?
C44 C49 C48 C47 -1.9(11) . . . . ?
C19 N2 C7 C2 -5.8(10) . . . . ?
C19 N2 C7 C6 178.1(6) . . . . ?
C19 N2 C9 C10 7.0(12) . . . . ?
C19 N2 C9 C8 -178.3(7) . . . . ?
C19 C14 C15 O3 172.5(6) . . . . ?
C19 C14 C15 C16 -3.4(10) . . . . ?
C19 C14 C1 O4 -176.2(7) . . . . ?
C19 C14 C1 C2 3.0(9) . . . . ?
C19 C18 C17 C16 -20.2(9) . . . . ?
C19 C18 C17 C20 158.5(6) . . . . ?
C1 C14 C15 O3 -8.7(10) . . . . ?
C1 C14 C15 C16 175.3(6) . . . . ?
C1 C14 C19 N2 -15.0(10) . . . . ?
C1 C14 C19 C18 165.5(6) . . . . ?
C1 C2 C3 C4 -171.0(7) . . . . ?
C34 C33 C42 C41 -1.2(11) . . . . ?
C34 C35 C40 C39 -179.9(7) . . . . ?
C34 C35 C40 C41 -0.7(11) . . . . ?
C34 C35 C36 C37 179.2(7) . . . . ?
C2 C7 C6 C5 4.0(10) . . . . ?
C2 C7 C6 C8 -172.9(6) . . . . ?
C2 C3 C4 C5 0.9(11) . . . . ?
C21 C20 C17 C18 9.2(9) . . . . ?
C21 C20 C17 C16 -172.2(6) . . . . ?
C33 O2 C16 C15 -69.7(8) . . . . ?
C33 O2 C16 C17 109.0(7) . . . . ?
C33 C34 C35 C40 -1.4(10) . . . . ?
C33 C34 C35 C36 176.8(7) . . . . ?
C33 C34 C43 C44 117.0(8) . . . . ?
C33 C34 C43 C52 -57.6(9) . . . . ?
C33 C42 C41 C40 -1.0(11) . . . . ?
C52 O3 C15 C14 127.1(7) . . . . ?
C52 O3 C15 C16 -56.9(9) . . . . ?
C52 C51 C50 C49 -0.6(11) . . . . ?
C4 C5 C6 C7 -2.3(10) . . . . ?
C4 C5 C6 C8 173.5(8) . . . . ?
C6 C7 C2 C1 169.1(7) . . . . ?
C6 C7 C2 C3 -3.2(10) . . . . ?
C6 C5 C4 C3 0.0(11) . . . . ?
C6 C8 C9 N2 -5.4(7) . . . . ?
C6 C8 C9 C10 170.0(6) . . . . ?
C20 C21 C26 N1 -5.7(11) . . . . ?
C20 C21 C26 C25 168.7(7) . . . . ?
C20 C21 C22 C23 -171.7(7) . . . . ?
C32 C31 C30 C29 -0.8(12) . . . . ?
C35 C34 C33 O2 179.1(6) . . . . ?
C35 C34 C33 C42 2.4(11) . . . . ?
C35 C34 C43 C44 -64.6(9) . . . . ?
C35 C34 C43 C52 120.8(8) . . . . ?
C35 C40 C41 C42 1.9(11) . . . . ?
C35 C36 C37 C38 2.2(11) . . . . ?
C13 C8 C9 N2 178.2(6) . . . . ?
C13 C8 C9 C10 -6.4(10) . . . . ?
C17 C18 C19 N2 -151.7(6) . . . . ?
C17 C18 C19 C14 27.8(9) . . . . ?
C17 C16 C15 O3 -165.4(6) . . . . ?
C17 C16 C15 C14 10.4(10) . . . . ?
C26 N1 C18 C19 -160.0(6) . . . . ?
C26 N1 C18 C17 19.1(9) . . . . ?
C26 N1 C28 C29 -170.5(7) . . . . ?
C26 N1 C28 C27 6.6(8) . . . . ?
C26 C25 C24 C23 -1.1(11) . . . . ?
C26 C25 C27 C32 175.6(8) . . . . ?
C26 C25 C27 C28 0.6(8) . . . . ?
C26 C21 C20 O1 -174.7(7) . . . . ?
C26 C21 C20 C17 3.7(10) . . . . ?
C26 C21 C22 C23 3.1(10) . . . . ?
C29 C28 C27 C25 172.9(7) . . . . ?
C29 C28 C27 C32 -2.9(11) . . . . ?
C45 C44 C49 C50 -177.0(7) . . . . ?
C45 C44 C49 C48 2.2(10) . . . . ?
C45 C44 C43 C34 -0.3(11) . . . . ?
C45 C44 C43 C52 174.3(7) . . . . ?
C45 C46 C47 C48 0.6(12) . . . . ?
C28 N1 C18 C19 26.8(11) . . . . ?
C28 N1 C18 C17 -154.0(7) . . . . ?
C28 N1 C26 C25 -6.3(8) . . . . ?
C28 N1 C26 C21 168.7(7) . . . . ?
C28 C29 C30 C31 -1.1(11) . . . . ?
C51 C52 C43 C44 4.1(11) . . . . ?
C51 C52 C43 C34 179.0(7) . . . . ?
C51 C50 C49 C44 1.6(11) . . . . ?
C51 C50 C49 C48 -177.6(7) . . . . ?
C31 C32 C27 C25 -173.6(8) . . . . ?
C31 C32 C27 C28 0.9(11) . . . . ?
C50 C49 C48 C47 177.3(7) . . . . ?
C39 C40 C41 C42 -178.9(8) . . . . ?
C11 C10 C9 N2 -179.7(7) . . . . ?
C11 C10 C9 C8 6.1(10) . . . . ?
C8 C13 C12 C11 1.8(11) . . . . ?
C9 N2 C7 C2 169.4(6) . . . . ?
C9 N2 C7 C6 -6.6(8) . . . . ?
C9 N2 C19 C14 -157.4(7) . . . . ?
C9 N2 C19 C18 22.1(11) . . . . ?
C9 C10 C11 C12 -2.0(10) . . . . ?
C49 C44 C45 C46 -1.2(11) . . . . ?
C49 C44 C43 C34 -177.6(6) . . . . ?
C49 C44 C43 C52 -3.0(10) . . . . ?
C49 C48 C47 C46 0.5(12) . . . . ?
C24 C25 C26 N1 -179.5(6) . . . . ?
C24 C25 C26 C21 5.5(11) . . . . ?
C24 C25 C27 C32 -0.5(15) . . . . ?
C24 C25 C27 C28 -175.5(8) . . . . ?
C24 C23 C22 C21 0.8(12) . . . . ?
C27 C25 C26 N1 3.6(8) . . . . ?
C27 C25 C26 C21 -171.4(7) . . . . ?
C27 C25 C24 C23 174.6(8) . . . . ?
C27 C32 C31 C30 0.9(12) . . . . ?
C40 C35 C36 C37 -2.6(11) . . . . ?
C40 C39 C38 C37 0.2(12) . . . . ?
C36 C35 C40 C39 1.9(11) . . . . ?
C36 C35 C40 C41 -178.9(7) . . . . ?
C36 C37 C38 C39 -1.0(12) . . . . ?
C22 C21 C20 O1 -0.2(11) . . . . ?
C22 C21 C20 C17 178.2(7) . . . . ?
C22 C21 C26 N1 179.3(6) . . . . ?
C22 C21 C26 C25 -6.4(11) . . . . ?
C22 C23 C24 C25 -1.8(12) . . . . ?
C12 C13 C8 C6 -173.0(7) . . . . ?
C12 C13 C8 C9 2.3(10) . . . . ?
C43 C44 C45 C46 -178.4(7) . . . . ?
C43 C44 C49 C50 0.3(10) . . . . ?
C43 C44 C49 C48 179.5(7) . . . . ?
C43 C34 C33 O2 -2.3(9) . . . . ?
C43 C34 C33 C42 -179.1(7) . . . . ?
C43 C34 C35 C40 -179.9(7) . . . . ?
C43 C34 C35 C36 -1.7(11) . . . . ?
C43 C52 C51 C50 -2.3(11) . . . . ?
C30 C29 C28 N1 179.6(7) . . . . ?
C30 C29 C28 C27 2.9(11) . . . . ?
C38 C39 C40 C35 -0.7(12) . . . . ?
C38 C39 C40 C41 -179.9(8) . . . . ?
C53 C54 C55 C56 54.1(17) . . . . ?
C57 C56 C55 C54 172.4(11) . . . . ?
C55 C56 C57 C58 -176.1(13) . . . . ?
C60 C61 C64 C65 170.2(18) . . . . ?
C60 C62 C63 C66 173(2) . . . . ?
C61 C64 C65 C68 144.8(18) . . . . ?
C64 C65 C68 C72 108(2) . . . . ?
C69 C67 C66 C63 -139(3) . . . . ?
C62 C63 C66 C67 76(4) . . . . ?
